data_4078969
loop_
_publ_author_name
'Carreira, Monica'
'Calvo-Sanju\'an, Rub\'en'
'Sana\'u, Mercedes'
'Marzo, Isabel'
'Contel, Mar\'ia'

_publ_section_title
;
 Organometallic Palladium Complexes with a Water-Soluble Iminophosphorane
 Ligand as Potential Anticancer Agents.
;
_journal_issue 16
_journal_name_full Organometallics
_journal_page_first 5772
_journal_page_last 5781
_journal_paper_doi 10.1021/om3006239
_journal_volume 31
_journal_year 2012
_chemical_formula_sum 'C18 H24 N4 O3 P Pd'
_chemical_formula_weight 481.78
_chemical_name_systematic
; 
 ? 
;
_space_group_IT_number 14
_symmetry_space_group_name_Hall '-P 2ybc'
_symmetry_space_group_name_H-M 'P 1 21/c 1'
_atom_sites_solution_hydrogens geom
_atom_sites_solution_primary direct
_atom_sites_solution_secondary difmap
_audit_creation_method SHELXL-97
_cell_angle_alpha 90.00
_cell_angle_beta 106.92(3)
_cell_angle_gamma 90.00
_cell_formula_units_Z 4
_cell_length_a 9.5820(19)
_cell_length_b 20.496(4)
_cell_length_c 10.647(2)
_cell_measurement_temperature 293(2)
_cell_volume 2000.5(7)
_computing_structure_refinement 'SHELXL-97 (Sheldrick, 1997)'
_computing_structure_solution 'SHELXS-97 (Sheldrick, 1990)'
_diffrn_ambient_temperature 293(2)
_diffrn_measured_fraction_theta_full 0.999
_diffrn_measured_fraction_theta_max 0.999
_diffrn_radiation_monochromator graphite
_diffrn_radiation_source 'fine-focus sealed tube'
_diffrn_radiation_type MoK\a
_diffrn_radiation_wavelength 0.71073
_diffrn_reflns_av_R_equivalents 0.0594
_diffrn_reflns_av_sigmaI/netI 0.0534
_diffrn_reflns_limit_h_max 11
_diffrn_reflns_limit_h_min -11
_diffrn_reflns_limit_k_max 23
_diffrn_reflns_limit_k_min -24
_diffrn_reflns_limit_l_max 10
_diffrn_reflns_limit_l_min -12
_diffrn_reflns_number 9906
_diffrn_reflns_theta_full 24.72
_diffrn_reflns_theta_max 24.72
_diffrn_reflns_theta_min 1.99
_exptl_absorpt_coefficient_mu 1.033
_exptl_crystal_density_diffrn 1.600
_exptl_crystal_density_method 'not measured'
_exptl_crystal_F_000 980
_refine_diff_density_max 0.482
_refine_diff_density_min -0.616
_refine_diff_density_rms 0.116
_refine_ls_extinction_method none
_refine_ls_goodness_of_fit_ref 1.079
_refine_ls_hydrogen_treatment mixed
_refine_ls_matrix_type full
_refine_ls_number_parameters 253
_refine_ls_number_reflns 3411
_refine_ls_number_restraints 0
_refine_ls_restrained_S_all 1.079
_refine_ls_R_factor_all 0.0546
_refine_ls_R_factor_gt 0.0376
_refine_ls_shift/su_max 0.001
_refine_ls_shift/su_mean 0.000
_refine_ls_structure_factor_coef Fsqd
_refine_ls_weighting_details 'calc w=1/[\s^2^(Fo^2^)+(0.0571P)^2^+0.0000P] where P=(Fo^2^+2Fc^2^)/3'
_refine_ls_weighting_scheme calc
_refine_ls_wR_factor_gt 0.0968
_refine_ls_wR_factor_ref 0.1049
_reflns_number_gt 2667
_reflns_number_total 3411
_reflns_threshold_expression >2sigma(I)
_cod_data_source_file om3006239_si_001.cif
_cod_data_source_block shelxl
_cod_depositor_comments 'Adding full bibliography for 4078969.cif.'
_cod_database_code 4078969

loop_
_symmetry_equiv_pos_as_xyz
'x, y, z'
'-x, y+1/2, -z+1/2'
'-x, -y, -z'
'x, -y-1/2, z-1/2'

loop_
_atom_site_label
_atom_site_type_symbol
_atom_site_fract_x
_atom_site_fract_y
_atom_site_fract_z
_atom_site_U_iso_or_equiv
_atom_site_adp_type
_atom_site_occupancy
_atom_site_symmetry_multiplicity
_atom_site_calc_flag
_atom_site_refinement_flags
Pd1 Pd 0.43545(3) 0.720298(16) 0.61954(3) 0.03101(14) Uani 1 1 d .
O1 O 0.6003(3) 0.68742(16) 0.5534(3) 0.0413(8) Uani 1 1 d .
N1 N 0.2588(4) 0.74232(18) 0.6813(3) 0.0338(8) Uani 1 1 d .
C1 C 0.7690(5) 0.6855(3) 0.4324(5) 0.0602(15) Uani 1 1 d .
H1A H 0.7666 0.6402 0.4545 0.090 Uiso 1 1 calc R
H1B H 0.8665 0.7019 0.4675 0.090 Uiso 1 1 calc R
H1C H 0.7387 0.6903 0.3387 0.090 Uiso 1 1 calc R
P1 P 0.20034(11) 0.81711(5) 0.68925(10) 0.0295(3) Uani 1 1 d .
O2 O 0.4801(3) 0.81720(15) 0.5821(3) 0.0414(8) Uani 1 1 d .
N2 N 0.2730(4) 0.93808(18) 0.7830(4) 0.0386(9) Uani 1 1 d .
C2 C 0.6671(5) 0.7234(3) 0.4900(4) 0.0397(12) Uani 1 1 d .
N3 N 0.1077(4) 0.92736(19) 0.5569(3) 0.0411(9) Uani 1 1 d .
O3 O 0.0650(3) 0.69464(16) 0.7331(3) 0.0460(8) Uani 1 1 d .
C3 C 0.6539(5) 0.7900(2) 0.4710(5) 0.0420(12) Uani 1 1 d .
H3A H 0.7090 0.8084 0.4212 0.050 Uiso 1 1 calc R
N4 N 0.0181(4) 0.90344(19) 0.7472(4) 0.0404(9) Uani 1 1 d .
O4 O 0.8296(4) 0.62181(19) 0.7675(4) 0.0622(10) Uani 1 1 d .
C4 C 0.5672(4) 0.8332(2) 0.5179(4) 0.0376(11) Uani 1 1 d .
C5 C 0.5732(5) 0.9048(2) 0.4883(5) 0.0473(13) Uani 1 1 d .
H5A H 0.5086 0.9283 0.5261 0.071 Uiso 1 1 calc R
H5B H 0.5438 0.9112 0.3950 0.071 Uiso 1 1 calc R
H5C H 0.6711 0.9205 0.5251 0.071 Uiso 1 1 calc R
C6 C 0.3348(4) 0.8716(2) 0.7914(4) 0.0366(10) Uani 1 1 d .
H6A H 0.3619 0.8566 0.8817 0.044 Uiso 1 1 calc R
H6B H 0.4216 0.8720 0.7621 0.044 Uiso 1 1 calc R
C7 C 0.1466(5) 0.8598(2) 0.5338(4) 0.0374(11) Uani 1 1 d .
H7A H 0.2263 0.8597 0.4947 0.045 Uiso 1 1 calc R
H7B H 0.0636 0.8381 0.4738 0.045 Uiso 1 1 calc R
C8 C 0.0454(5) 0.8330(2) 0.7524(5) 0.0420(11) Uani 1 1 d .
H8A H -0.0403 0.8101 0.6996 0.050 Uiso 1 1 calc R
H8B H 0.0669 0.8176 0.8421 0.050 Uiso 1 1 calc R
C9 C -0.0156(5) 0.9294(2) 0.6127(4) 0.0443(12) Uani 1 1 d .
H9A H -0.0958 0.9046 0.5563 0.053 Uiso 1 1 calc R
H9B H -0.0477 0.9743 0.6128 0.053 Uiso 1 1 calc R
C10 C 0.1443(5) 0.9388(2) 0.8314(4) 0.0419(11) Uani 1 1 d .
H10A H 0.1163 0.9837 0.8393 0.050 Uiso 1 1 calc R
H10B H 0.1705 0.9196 0.9185 0.050 Uiso 1 1 calc R
C11 C 0.2308(5) 0.9626(2) 0.6473(5) 0.0453(12) Uani 1 1 d .
H11A H 0.3145 0.9597 0.6137 0.054 Uiso 1 1 calc R
H11B H 0.2049 1.0083 0.6480 0.054 Uiso 1 1 calc R
C12 C 0.1796(4) 0.6892(2) 0.7056(4) 0.0322(10) Uani 1 1 d .
C13 C 0.2489(4) 0.6272(2) 0.6887(4) 0.0318(10) Uani 1 1 d .
C14 C 0.1897(5) 0.5678(2) 0.7079(4) 0.0386(11) Uani 1 1 d .
H14A H 0.1050 0.5665 0.7338 0.046 Uiso 1 1 calc R
C15 C 0.2559(5) 0.5110(2) 0.6887(5) 0.0455(12) Uani 1 1 d .
H15A H 0.2163 0.4708 0.7008 0.055 Uiso 1 1 calc R
C16 C 0.3834(5) 0.5142(2) 0.6509(4) 0.0413(11) Uani 1 1 d .
H16A H 0.4293 0.4757 0.6386 0.050 Uiso 1 1 calc R
C17 C 0.4419(4) 0.5724(2) 0.6318(4) 0.0382(11) Uani 1 1 d .
H17A H 0.5266 0.5731 0.6061 0.046 Uiso 1 1 calc R
C18 C 0.3772(4) 0.6311(2) 0.6502(4) 0.0303(10) Uani 1 1 d .

loop_
_atom_site_aniso_label
_atom_site_aniso_U_11
_atom_site_aniso_U_22
_atom_site_aniso_U_33
_atom_site_aniso_U_23
_atom_site_aniso_U_13
_atom_site_aniso_U_12
Pd1 0.0291(2) 0.0274(2) 0.0404(2) 0.00103(15) 0.01626(15) -0.00123(14)
O1 0.0361(17) 0.039(2) 0.056(2) -0.0002(16) 0.0243(14) -0.0008(15)
N1 0.037(2) 0.022(2) 0.048(2) 0.0049(17) 0.0216(16) 0.0020(16)
C1 0.058(3) 0.068(4) 0.070(4) -0.008(3) 0.043(3) 0.000(3)
P1 0.0299(6) 0.0249(7) 0.0357(6) 0.0025(5) 0.0129(4) 0.0008(5)
O2 0.0460(18) 0.0310(19) 0.0556(19) 0.0028(15) 0.0281(15) -0.0034(14)
N2 0.037(2) 0.033(2) 0.046(2) -0.0054(17) 0.0106(16) -0.0026(17)
C2 0.027(2) 0.057(4) 0.037(2) -0.007(2) 0.0123(19) -0.003(2)
N3 0.050(2) 0.030(2) 0.041(2) 0.0056(17) 0.0095(17) 0.0068(18)
O3 0.0381(19) 0.037(2) 0.073(2) 0.0044(17) 0.0327(16) -0.0013(15)
C3 0.036(3) 0.049(3) 0.049(3) 0.003(2) 0.024(2) -0.005(2)
N4 0.039(2) 0.034(2) 0.054(2) 0.0022(18) 0.0215(17) 0.0071(18)
O4 0.050(2) 0.068(3) 0.068(2) 0.017(2) 0.0158(17) -0.0049(19)
C4 0.034(2) 0.041(3) 0.037(2) 0.005(2) 0.0084(19) -0.010(2)
C5 0.045(3) 0.045(3) 0.054(3) 0.007(2) 0.018(2) -0.010(2)
C6 0.030(2) 0.036(3) 0.042(3) -0.004(2) 0.0057(18) 0.003(2)
C7 0.043(3) 0.036(3) 0.031(2) 0.002(2) 0.0072(19) 0.004(2)
C8 0.037(2) 0.038(3) 0.058(3) 0.004(2) 0.024(2) 0.003(2)
C9 0.041(3) 0.035(3) 0.052(3) 0.001(2) 0.005(2) 0.011(2)
C10 0.047(3) 0.039(3) 0.042(3) -0.007(2) 0.018(2) 0.009(2)
C11 0.059(3) 0.025(3) 0.058(3) 0.006(2) 0.026(2) 0.001(2)
C12 0.032(2) 0.033(3) 0.034(2) 0.005(2) 0.0129(18) -0.002(2)
C13 0.037(2) 0.027(3) 0.031(2) 0.0018(19) 0.0091(18) -0.001(2)
C14 0.041(3) 0.030(3) 0.050(3) 0.005(2) 0.021(2) -0.004(2)
C15 0.051(3) 0.027(3) 0.060(3) 0.007(2) 0.019(2) -0.005(2)
C16 0.049(3) 0.024(3) 0.050(3) 0.002(2) 0.014(2) 0.009(2)
C17 0.035(2) 0.032(3) 0.049(3) 0.002(2) 0.015(2) 0.006(2)
C18 0.030(2) 0.029(3) 0.030(2) 0.0002(18) 0.0060(17) -0.0008(19)

loop_
_atom_type_symbol
_atom_type_description
_atom_type_scat_dispersion_real
_atom_type_scat_dispersion_imag
_atom_type_scat_source
C C 0.0033 0.0016 'International Tables Vol C Tables 4.2.6.8 and 6.1.1.4'
H H 0.0000 0.0000 'International Tables Vol C Tables 4.2.6.8 and 6.1.1.4'
N N 0.0061 0.0033 'International Tables Vol C Tables 4.2.6.8 and 6.1.1.4'
O O 0.0106 0.0060 'International Tables Vol C Tables 4.2.6.8 and 6.1.1.4'
P P 0.1023 0.0942 'International Tables Vol C Tables 4.2.6.8 and 6.1.1.4'
Pd Pd -0.9988 1.0072 'International Tables Vol C Tables 4.2.6.8 and 6.1.1.4'

loop_
_geom_angle_atom_site_label_1
_geom_angle_atom_site_label_2
_geom_angle_atom_site_label_3
_geom_angle
C18 Pd1 O1 92.08(15)
C18 Pd1 N1 81.35(16)
O1 Pd1 N1 173.02(13)
C18 Pd1 O2 175.51(14)
O1 Pd1 O2 91.49(12)
N1 Pd1 O2 94.96(13)
C2 O1 Pd1 123.3(3)
C12 N1 P1 120.5(3)
C12 N1 Pd1 115.8(3)
P1 N1 Pd1 123.4(2)
N1 P1 C7 114.49(19)
N1 P1 C6 114.41(19)
C7 P1 C6 102.4(2)
N1 P1 C8 120.7(2)
C7 P1 C8 101.8(2)
C6 P1 C8 100.4(2)
C4 O2 Pd1 123.5(3)
C10 N2 C11 108.8(3)
C10 N2 C6 110.5(4)
C11 N2 C6 111.4(3)
O1 C2 C3 127.1(4)
O1 C2 C1 113.4(5)
C3 C2 C1 119.5(5)
C9 N3 C7 111.5(4)
C9 N3 C11 107.8(3)
C7 N3 C11 112.1(3)
C2 C3 C4 127.7(4)
C8 N4 C10 110.9(4)
C8 N4 C9 112.3(4)
C10 N4 C9 108.8(4)
O2 C4 C3 125.6(5)
O2 C4 C5 115.8(4)
C3 C4 C5 118.6(4)
N2 C6 P1 109.3(3)
N3 C7 P1 108.7(3)
N4 C8 P1 108.5(3)
N3 C9 N4 114.1(3)
N2 C10 N4 114.0(3)
N2 C11 N3 114.4(4)
O3 C12 N1 123.3(4)
O3 C12 C13 125.4(4)
N1 C12 C13 111.3(4)
C14 C13 C18 121.6(4)
C14 C13 C12 121.6(4)
C18 C13 C12 116.8(4)
C15 C14 C13 120.0(4)
C14 C15 C16 119.0(4)
C17 C16 C15 121.2(4)
C16 C17 C18 121.2(4)
C17 C18 C13 117.0(4)
C17 C18 Pd1 128.3(3)
C13 C18 Pd1 114.5(3)

loop_
_geom_bond_atom_site_label_1
_geom_bond_atom_site_label_2
_geom_bond_distance
Pd1 C18 1.966(4)
Pd1 O1 2.023(3)
Pd1 N1 2.037(4)
Pd1 O2 2.094(3)
O1 C2 1.289(6)
N1 C12 1.394(6)
N1 P1 1.643(4)
C1 C2 1.510(6)
P1 C7 1.809(4)
P1 C6 1.809(4)
P1 C8 1.828(4)
O2 C4 1.266(5)
N2 C10 1.469(6)
N2 C11 1.471(6)
N2 C6 1.477(5)
C2 C3 1.381(6)
N3 C9 1.469(6)
N3 C7 1.474(6)
N3 C11 1.476(6)
O3 C12 1.222(5)
C3 C4 1.400(7)
N4 C8 1.466(6)
N4 C10 1.470(6)
N4 C9 1.474(6)
C4 C5 1.506(7)
C12 C13 1.468(6)
C13 C14 1.383(6)
C13 C18 1.407(6)
C14 C15 1.370(6)
C15 C16 1.395(6)
C16 C17 1.359(7)
C17 C18 1.393(6)
